data_7062224
loop_
_publ_author_name
'Wilson, Laura M. E.'
'Rissanen, Kari'
'Ward, Jas S.'

_publ_section_title
;
 Iodination of antipyrine with [N--I--N]+ and carbonyl hypoiodite
 iodine(i) complexes
;
_journal_issue 6
_journal_name_full 'New Journal of Chemistry'
_journal_page_first 2978
_journal_page_last 2982
_journal_paper_doi 10.1039/D2NJ05349G
_journal_volume 47
_journal_year 2023
_chemical_formula_moiety '3(C12 H8 I N4), 3(F6 P), C H2 Cl2'
_chemical_formula_sum 'C37 H26 Cl2 F18 I3 N12 P3'
_chemical_formula_weight 1525.21
_space_group_crystal_system triclinic
_space_group_IT_number 2
_space_group_name_Hall '-P 1'
_space_group_name_H-M_alt 'P -1'
_atom_sites_solution_hydrogens geom
_atom_sites_solution_primary dual
_audit_creation_date 2020-09-18
_audit_creation_method
;
Olex2 1.2
(compiled 2018.05.29 svn.r3508 for OlexSys, GUI svn.r5506)
;
_audit_update_record
;
2022-09-20 deposited with the CCDC.	2023-01-11 downloaded from the CCDC.
;
_cell_angle_alpha 81.7710(10)
_cell_angle_beta 75.3160(10)
_cell_angle_gamma 78.7930(10)
_cell_formula_units_Z 2
_cell_length_a 10.6696(3)
_cell_length_b 13.9953(3)
_cell_length_c 18.4479(4)
_cell_measurement_reflns_used 8370
_cell_measurement_temperature 170
_cell_measurement_theta_max 28.283
_cell_measurement_theta_min 0.407
_cell_volume 2601.11(11)
_computing_cell_refinement 'DENZO/SCALEPACK (Otwinowski & Minor, 1997)'
_computing_data_collection 'COLLECT (Nonius, 2001).'
_computing_data_reduction 'DENZO/SCALEPACK (Otwinowski & Minor, 1997)'
_computing_molecular_graphics 'Olex2 (Dolomanov et al., 2009)'
_computing_publication_material 'Olex2 (Dolomanov et al., 2009)'
_computing_structure_refinement 'ShelXL (Sheldrick, 2015)'
_computing_structure_solution 'ShelXT (Sheldrick, 2015)'
_diffrn_ambient_temperature 170
_diffrn_measured_fraction_theta_full 0.997
_diffrn_measured_fraction_theta_max 0.997
_diffrn_measurement_device_type 'Bruker APEX-II CCD'
_diffrn_measurement_method '\w scans'
_diffrn_radiation_monochromator graphite
_diffrn_radiation_type MoK\a
_diffrn_radiation_wavelength 0.71073
_diffrn_reflns_av_R_equivalents 0.0374
_diffrn_reflns_av_unetI/netI 0.0536
_diffrn_reflns_Laue_measured_fraction_full 0.997
_diffrn_reflns_Laue_measured_fraction_max 0.997
_diffrn_reflns_limit_h_max 13
_diffrn_reflns_limit_h_min -13
_diffrn_reflns_limit_k_max 17
_diffrn_reflns_limit_k_min -17
_diffrn_reflns_limit_l_max 23
_diffrn_reflns_limit_l_min -23
_diffrn_reflns_number 26897
_diffrn_reflns_point_group_measured_fraction_full 0.997
_diffrn_reflns_point_group_measured_fraction_max 0.997
_diffrn_reflns_theta_full 25.242
_diffrn_reflns_theta_max 27.101
_diffrn_reflns_theta_min 1.491
_diffrn_standards_number 0
_exptl_absorpt_coefficient_mu 2.105
_exptl_absorpt_correction_T_max 0.7457
_exptl_absorpt_correction_T_min 0.5677
_exptl_absorpt_correction_type multi-scan
_exptl_absorpt_process_details
'SADABS-2012/1 (Bruker,2012) was used for absorption correction. wR2(int) was 0.0799 before and 0.0634 after correction. The Ratio of minimum to maximum transmission is 0.7613. The \l/2 correction factor is 0.0015.'
_exptl_crystal_colour colourless
_exptl_crystal_colour_primary colourless
_exptl_crystal_density_diffrn 1.947
_exptl_crystal_description block
_exptl_crystal_F_000 1464
_exptl_crystal_size_max 0.5
_exptl_crystal_size_mid 0.5
_exptl_crystal_size_min 0.4
_refine_diff_density_max 1.188
_refine_diff_density_min -0.928
_refine_diff_density_rms 0.118
_refine_ls_extinction_method none
_refine_ls_goodness_of_fit_ref 1.019
_refine_ls_hydrogen_treatment constr
_refine_ls_matrix_type full
_refine_ls_number_parameters 743
_refine_ls_number_reflns 11442
_refine_ls_number_restraints 171
_refine_ls_restrained_S_all 1.086
_refine_ls_R_factor_all 0.0581
_refine_ls_R_factor_gt 0.0427
_refine_ls_shift/su_max 0.001
_refine_ls_shift/su_mean 0.000
_refine_ls_structure_factor_coef Fsqd
_refine_ls_weighting_details 'w=1/[\s^2^(Fo^2^)+(0.0208P)^2^+8.8128P] where P=(Fo^2^+2Fc^2^)/3'
_refine_ls_weighting_scheme calc
_refine_ls_wR_factor_gt 0.0927
_refine_ls_wR_factor_ref 0.1003
_reflns_Friedel_coverage 0.000
_reflns_number_gt 9156
_reflns_number_total 11442
_reflns_threshold_expression 'I > 2\s(I)'
_cod_data_source_file d2nj05349g2.cif
_cod_data_source_block 5-I-5_PF6
_cod_depositor_comments 'Adding full bibliography for 7062223--7062227.cif.'
_cod_database_code 7062224
_shelxl_version_number 2014/6
_shelx_space_group_comment
;
The symmetry employed for this shelxl refinement is uniquely defined
by the following loop, which should always be used as a source of
symmetry information in preference to the above space-group names.
They are only intended as comments.
;
_shelx_estimated_absorpt_t_max 0.486
_shelx_estimated_absorpt_t_min 0.419
_olex2_refinement_description
;
1. Fixed Uiso
 At 1.2 times of:
  All C(H) groups, All C(H,H) groups
2. Rigid body (RIGU) restrains
 P111, F112, F113, F114, F115, F116, F117
 with sigma for 1-2 distances of 0.002 and sigma for 1-3 distances of 0.002
 P131, F132, F133, F134, F135, F136, F137
 with sigma for 1-2 distances of 0.003 and sigma for 1-3 distances of 0.003
3. Others
 Sof(F136)=Sof(P131)=Sof(F132)=Sof(F133)=Sof(F134)=Sof(F135)=Sof(F137)=1-FVAR(1)
 Sof(P121)=Sof(F122)=Sof(F123)=Sof(F124)=Sof(F125)=Sof(F126)=Sof(F127)=FVAR(1)
4.a Secondary CH2 refined with riding coordinates:
 C201(H20A,H20B)
4.b Aromatic/amide H refined with riding coordinates:
 C2(H2), C3(H3), C5(H5), C6(H6), C12(H12), C13(H13), C15(H15), C16(H16),
 C22(H22), C23(H23), C25(H25), C26(H26), C32(H32), C33(H33), C35(H35), C36(H36),
  C42(H42), C43(H43), C45(H45), C46(H46), C52(H52), C53(H53), C55(H55), C56(H56)
;
_olex2_submission_special_instructions 'No special instructions were received'

loop_
_space_group_symop_operation_xyz
'x, y, z'
'-x, -y, -z'

loop_
_atom_site_label
_atom_site_type_symbol
_atom_site_fract_x
_atom_site_fract_y
_atom_site_fract_z
_atom_site_U_iso_or_equiv
_atom_site_adp_type
_atom_site_occupancy
_atom_site_site_symmetry_order
_atom_site_calc_flag
_atom_site_refinement_flags_posn
_atom_site_refinement_flags_adp
_atom_site_refinement_flags_occupancy
_atom_site_disorder_assembly
_atom_site_disorder_group
I1 I 0.09572(3) 0.88931(2) 0.28715(2) 0.03084(8) Uani 1 1 d . . . . .
I2 I 0.61759(3) 0.37297(2) 0.80030(2) 0.02862(8) Uani 1 1 d . . . . .
I3 I 0.5000 0.5000 0.0000 0.02529(9) Uani 1 2 d S T P . .
I4 I 1.0000 0.0000 0.5000 0.02861(10) Uani 1 2 d S T P . .
Cl21 Cl 0.58380(15) 0.02818(12) 0.57407(9) 0.0584(4) Uani 1 1 d . . . . .
Cl22 Cl 0.63579(18) 0.22631(14) 0.56694(12) 0.0764(5) Uani 1 1 d . . . . .
P101 P 0.17610(14) 0.54500(10) 0.86309(8) 0.0419(3) Uani 1 1 d . . . . .
P111 P 0.70814(15) 0.91566(12) 0.18310(8) 0.0490(4) Uani 1 1 d . U . . .
P121 P 0.755(2) 0.7302(12) 0.5223(11) 0.038(2) Uani 0.470(10) 1 d . U . A 1
F122 F 0.7898(16) 0.7649(10) 0.4322(7) 0.064(3) Uani 0.470(10) 1 d . U . A 1
F123 F 0.8110(13) 0.6278(7) 0.4858(6) 0.085(3) Uani 0.470(10) 1 d . U . A 1
F124 F 0.713(2) 0.6883(12) 0.6091(10) 0.065(3) Uani 0.470(10) 1 d . U . A 1
F125 F 0.7035(15) 0.8319(7) 0.5441(7) 0.098(4) Uani 0.470(10) 1 d . U . A 1
F126 F 0.9050(9) 0.7376(9) 0.5180(5) 0.077(3) Uani 0.470(10) 1 d . U . A 1
F127 F 0.6166(11) 0.7146(10) 0.5154(7) 0.085(3) Uani 0.470(10) 1 d . U . A 1
F102 F 0.1939(4) 0.5763(3) 0.7747(2) 0.0773(12) Uani 1 1 d . . . . .
F103 F 0.0322(4) 0.5371(5) 0.8673(3) 0.1196(19) Uani 1 1 d . . . . .
F104 F 0.1629(4) 0.5120(3) 0.95001(18) 0.0689(10) Uani 1 1 d . . . . .
F105 F 0.3283(4) 0.5487(3) 0.8536(2) 0.0870(13) Uani 1 1 d . . . . .
F106 F 0.1416(5) 0.6559(3) 0.8770(3) 0.1050(17) Uani 1 1 d . . . . .
F107 F 0.2204(5) 0.4339(3) 0.8457(2) 0.0889(14) Uani 1 1 d . . . . .
F112 F 0.5859(4) 0.9893(3) 0.2225(2) 0.0752(11) Uani 1 1 d . U . . .
F113 F 0.6854(4) 0.9602(3) 0.10280(18) 0.0650(9) Uani 1 1 d . U . . .
F114 F 0.8293(5) 0.8418(4) 0.1455(2) 0.1177(17) Uani 1 1 d . U . . .
F115 F 0.7313(4) 0.8716(3) 0.26435(19) 0.0791(11) Uani 1 1 d . U . . .
F116 F 0.6143(5) 0.8407(3) 0.1873(3) 0.1014(13) Uani 1 1 d . U . . .
F117 F 0.7971(6) 0.9941(4) 0.1810(3) 0.1195(16) Uani 1 1 d . U . . .
F136 F 0.8329(12) 0.7906(7) 0.5576(6) 0.093(3) Uani 0.530(10) 1 d . U . A 2
P131 P 0.757(2) 0.7255(13) 0.5263(12) 0.054(3) Uani 0.530(10) 1 d . U . A 2
F132 F 0.7792(18) 0.7932(9) 0.4484(8) 0.081(3) Uani 0.530(10) 1 d . U . A 2
F133 F 0.8729(10) 0.6423(7) 0.5106(5) 0.089(3) Uani 0.530(10) 1 d . U . A 2
F134 F 0.7397(17) 0.6624(11) 0.6045(9) 0.062(3) Uani 0.530(10) 1 d . U . A 2
F135 F 0.6223(11) 0.8018(9) 0.5528(6) 0.106(3) Uani 0.530(10) 1 d . U . A 2
F137 F 0.6634(12) 0.6675(7) 0.5015(5) 0.075(3) Uani 0.530(10) 1 d . U . A 2
N1 N 0.0540(4) 0.7354(3) 0.3102(2) 0.0295(8) Uani 1 1 d . . . . .
N8 N -0.0243(5) 0.3664(3) 0.3470(3) 0.0502(12) Uani 1 1 d . . . . .
N11 N 0.1362(4) 1.0457(3) 0.2611(2) 0.0351(9) Uani 1 1 d . . . . .
N18 N 0.2443(5) 1.4069(3) 0.1848(3) 0.0618(14) Uani 1 1 d . . . . .
N21 N 0.7444(3) 0.3047(3) 0.8833(2) 0.0288(8) Uani 1 1 d . . . . .
N28 N 1.0738(5) 0.1149(4) 1.0484(3) 0.0590(14) Uani 1 1 d . . . . .
N31 N 0.5018(4) 0.4348(3) 0.7136(2) 0.0300(8) Uani 1 1 d . . . . .
N38 N 0.2625(5) 0.5777(4) 0.4919(3) 0.0595(14) Uani 1 1 d . . . . .
N41 N 0.4657(4) 0.3435(2) 0.0228(2) 0.0283(8) Uani 1 1 d . . . . .
N48 N 0.3712(5) -0.0218(3) 0.0913(3) 0.0610(14) Uani 1 1 d . . . . .
N51 N 0.8711(4) 0.0744(3) 0.4214(2) 0.0282(8) Uani 1 1 d . . . . .
N58 N 0.5511(5) 0.2516(4) 0.2459(3) 0.0556(13) Uani 1 1 d . . . . .
C2 C 0.0978(5) 0.6732(3) 0.3640(3) 0.0322(10) Uani 1 1 d . . . . .
H2 H 0.1418 0.6961 0.3952 0.039 Uiso 1 1 calc R . . . .
C3 C 0.0804(5) 0.5765(3) 0.3751(3) 0.0326(10) Uani 1 1 d . . . . .
H3 H 0.1119 0.5328 0.4134 0.039 Uiso 1 1 calc R . . . .
C4 C 0.0164(5) 0.5449(3) 0.3292(3) 0.0323(10) Uani 1 1 d . . . . .
C5 C -0.0292(5) 0.6103(3) 0.2736(3) 0.0331(10) Uani 1 1 d . . . . .
H5 H -0.0732 0.5894 0.2415 0.040 Uiso 1 1 calc R . . . .
C6 C -0.0096(4) 0.7052(3) 0.2661(3) 0.0312(10) Uani 1 1 d . . . . .
H6 H -0.0418 0.7506 0.2289 0.037 Uiso 1 1 calc R . . . .
C7 C -0.0040(5) 0.4443(3) 0.3392(3) 0.0366(11) Uani 1 1 d . . . . .
C12 C 0.2272(6) 1.0728(4) 0.2879(3) 0.0507(15) Uani 1 1 d . . . . .
H12 H 0.2727 1.0269 0.3195 0.061 Uiso 1 1 calc R . . . .
C13 C 0.2571(6) 1.1666(4) 0.2706(3) 0.0521(15) Uani 1 1 d . . . . .
H13 H 0.3229 1.1852 0.2894 0.063 Uiso 1 1 calc R . . . .
C14 C 0.1888(5) 1.2323(3) 0.2253(3) 0.0362(11) Uani 1 1 d . . . . .
C15 C 0.0932(5) 1.2039(4) 0.1991(3) 0.0418(12) Uani 1 1 d . . . . .
H15 H 0.0449 1.2488 0.1684 0.050 Uiso 1 1 calc R . . . .
C16 C 0.0687(5) 1.1096(3) 0.2180(3) 0.0375(11) Uani 1 1 d . . . . .
H16 H 0.0028 1.0895 0.2002 0.045 Uiso 1 1 calc R . . . .
C17 C 0.2186(6) 1.3303(4) 0.2039(3) 0.0462(13) Uani 1 1 d . . . . .
C22 C 0.8220(4) 0.3551(3) 0.9043(3) 0.0317(10) Uani 1 1 d . . . . .
H22 H 0.8178 0.4231 0.8889 0.038 Uiso 1 1 calc R . . . .
C23 C 0.9075(5) 0.3091(3) 0.9481(3) 0.0343(10) Uani 1 1 d . . . . .
H23 H 0.9631 0.3444 0.9627 0.041 Uiso 1 1 calc R . . . .
C24 C 0.9104(5) 0.2096(4) 0.9704(3) 0.0355(11) Uani 1 1 d . . . . .
C25 C 0.8297(5) 0.1586(3) 0.9493(3) 0.0363(11) Uani 1 1 d . . . . .
H25 H 0.8312 0.0907 0.9645 0.044 Uiso 1 1 calc R . . . .
C26 C 0.7461(5) 0.2095(3) 0.9053(3) 0.0340(10) Uani 1 1 d . . . . .
H26 H 0.6888 0.1759 0.8905 0.041 Uiso 1 1 calc R . . . .
C27 C 1.0023(5) 0.1573(4) 1.0143(3) 0.0420(12) Uani 1 1 d . . . . .
C32 C 0.5185(5) 0.5225(3) 0.6766(3) 0.0354(11) Uani 1 1 d . . . . .
H32 H 0.5739 0.5591 0.6901 0.042 Uiso 1 1 calc R . . . .
C33 C 0.4569(5) 0.5605(4) 0.6192(3) 0.0385(11) Uani 1 1 d . . . . .
H33 H 0.4701 0.6225 0.5927 0.046 Uiso 1 1 calc R . . . .
C34 C 0.3752(4) 0.5067(3) 0.6008(3) 0.0336(10) Uani 1 1 d . . . . .
C35 C 0.3577(5) 0.4162(3) 0.6398(3) 0.0372(11) Uani 1 1 d . . . . .
H35 H 0.3033 0.3780 0.6273 0.045 Uiso 1 1 calc R . . . .
C36 C 0.4209(5) 0.3830(3) 0.6971(3) 0.0346(10) Uani 1 1 d . . . . .
H36 H 0.4071 0.3222 0.7257 0.042 Uiso 1 1 calc R . . . .
C37 C 0.3111(5) 0.5449(4) 0.5399(3) 0.0432(12) Uani 1 1 d . . . . .
C42 C 0.5243(5) 0.2827(3) 0.0728(3) 0.0322(10) Uani 1 1 d . . . . .
H42 H 0.5799 0.3064 0.0964 0.039 Uiso 1 1 calc R . . . .
C43 C 0.5047(5) 0.1868(3) 0.0899(3) 0.0330(10) Uani 1 1 d . . . . .
H43 H 0.5460 0.1443 0.1251 0.040 Uiso 1 1 calc R . . . .
C44 C 0.4236(5) 0.1538(3) 0.0546(3) 0.0324(10) Uani 1 1 d . . . . .
C45 C 0.3645(5) 0.2170(3) 0.0021(3) 0.0357(11) Uani 1 1 d . . . . .
H45 H 0.3097 0.1950 -0.0231 0.043 Uiso 1 1 calc R . . . .
C46 C 0.3882(5) 0.3119(3) -0.0118(3) 0.0326(10) Uani 1 1 d . . . . .
H46 H 0.3484 0.3560 -0.0468 0.039 Uiso 1 1 calc R . . . .
C47 C 0.3956(5) 0.0550(4) 0.0738(3) 0.0426(12) Uani 1 1 d . . . . .
C52 C 0.8728(5) 0.1689(3) 0.3956(3) 0.0316(10) Uani 1 1 d . . . . .
H52 H 0.9291 0.2035 0.4103 0.038 Uiso 1 1 calc R . . . .
C53 C 0.7944(5) 0.2166(3) 0.3484(3) 0.0331(10) Uani 1 1 d . . . . .
H53 H 0.7969 0.2833 0.3299 0.040 Uiso 1 1 calc R . . . .
C54 C 0.7116(5) 0.1651(3) 0.3284(3) 0.0329(10) Uani 1 1 d . . . . .
C55 C 0.7112(5) 0.0669(4) 0.3548(3) 0.0359(11) Uani 1 1 d . . . . .
H55 H 0.6560 0.0306 0.3408 0.043 Uiso 1 1 calc R . . . .
C56 C 0.7923(5) 0.0236(3) 0.4015(3) 0.0348(10) Uani 1 1 d . . . . .
H56 H 0.7928 -0.0433 0.4202 0.042 Uiso 1 1 calc R . . . .
C57 C 0.6235(5) 0.2133(4) 0.2812(3) 0.0422(12) Uani 1 1 d . . . . .
C201 C 0.5238(6) 0.1460(5) 0.6034(4) 0.075(2) Uani 1 1 d . . . . .
H20A H 0.4412 0.1725 0.5871 0.090 Uiso 1 1 calc R . . . .
H20B H 0.5034 0.1415 0.6591 0.090 Uiso 1 1 calc R . . . .

loop_
_atom_site_aniso_label
_atom_site_aniso_U_11
_atom_site_aniso_U_22
_atom_site_aniso_U_33
_atom_site_aniso_U_23
_atom_site_aniso_U_13
_atom_site_aniso_U_12
I1 0.03763(17) 0.02334(14) 0.03104(16) -0.00432(12) -0.00703(13) -0.00388(12)
I2 0.02829(15) 0.02853(15) 0.02895(15) -0.00409(12) -0.00693(12) -0.00317(11)
I3 0.0313(2) 0.01868(17) 0.02615(19) -0.00182(15) -0.00752(16) -0.00385(15)
I4 0.0329(2) 0.02558(19) 0.0264(2) 0.00132(16) -0.00619(17) -0.00631(16)
Cl21 0.0506(8) 0.0760(10) 0.0508(8) -0.0126(8) -0.0087(7) -0.0156(7)
Cl22 0.0578(10) 0.0739(11) 0.0916(13) -0.0118(10) -0.0023(9) -0.0137(9)
P101 0.0459(8) 0.0391(7) 0.0454(8) -0.0053(6) -0.0242(7) 0.0006(6)
P111 0.0493(8) 0.0547(8) 0.0368(7) -0.0028(6) -0.0143(6) 0.0106(7)
P121 0.049(5) 0.022(3) 0.045(4) -0.002(3) -0.006(3) -0.016(3)
F122 0.066(5) 0.067(7) 0.056(5) 0.005(4) -0.007(4) -0.022(5)
F123 0.111(7) 0.067(5) 0.082(6) -0.021(4) -0.019(5) -0.021(4)
F124 0.082(8) 0.059(7) 0.052(4) -0.012(4) -0.005(4) -0.020(6)
F125 0.120(8) 0.048(4) 0.110(7) -0.012(4) 0.007(5) -0.014(4)
F126 0.068(5) 0.110(7) 0.060(5) 0.006(5) -0.016(4) -0.040(4)
F127 0.066(5) 0.104(8) 0.080(6) 0.028(5) -0.014(4) -0.034(5)
F102 0.105(3) 0.083(3) 0.053(2) 0.013(2) -0.045(2) -0.016(2)
F103 0.050(3) 0.204(6) 0.109(4) 0.002(4) -0.025(3) -0.037(3)
F104 0.084(3) 0.074(2) 0.0391(18) -0.0057(17) -0.0119(18) 0.009(2)
F105 0.059(2) 0.121(4) 0.087(3) -0.001(3) -0.035(2) -0.012(2)
F106 0.174(5) 0.052(2) 0.087(3) -0.026(2) -0.053(3) 0.031(3)
F107 0.144(4) 0.051(2) 0.072(3) -0.014(2) -0.035(3) 0.002(2)
F112 0.078(2) 0.077(2) 0.059(2) -0.0105(18) -0.0171(17) 0.0197(18)
F113 0.076(2) 0.069(2) 0.0446(16) 0.0010(15) -0.0232(16) 0.0097(17)
F114 0.112(3) 0.145(3) 0.053(2) -0.002(2) -0.015(2) 0.069(2)
F115 0.073(2) 0.103(3) 0.0438(17) 0.0010(17) -0.0174(16) 0.026(2)
F116 0.137(3) 0.082(3) 0.093(3) 0.005(2) -0.040(3) -0.029(2)
F117 0.121(3) 0.157(4) 0.095(3) 0.009(3) -0.038(3) -0.056(3)
F136 0.119(7) 0.081(5) 0.102(6) 0.009(4) -0.046(5) -0.057(5)
P131 0.057(5) 0.040(4) 0.064(5) 0.001(3) -0.015(3) -0.009(3)
F132 0.111(7) 0.056(6) 0.077(5) 0.013(4) -0.026(5) -0.028(5)
F133 0.090(5) 0.088(5) 0.069(5) 0.003(4) -0.013(4) 0.020(4)
F134 0.070(6) 0.055(6) 0.059(4) -0.001(4) -0.016(4) -0.009(4)
F135 0.089(5) 0.102(6) 0.123(7) -0.034(5) -0.028(5) 0.020(4)
F137 0.103(6) 0.071(5) 0.061(5) -0.013(4) -0.016(4) -0.037(4)
N1 0.034(2) 0.0246(18) 0.0298(19) -0.0034(15) -0.0064(16) -0.0047(15)
N8 0.058(3) 0.038(2) 0.060(3) 0.002(2) -0.019(2) -0.020(2)
N11 0.047(2) 0.0229(18) 0.037(2) 0.0006(17) -0.0145(19) -0.0059(17)
N18 0.062(3) 0.036(3) 0.084(4) -0.001(3) -0.011(3) -0.014(2)
N21 0.0268(19) 0.0255(18) 0.034(2) -0.0051(16) -0.0063(16) -0.0020(15)
N28 0.058(3) 0.071(3) 0.047(3) -0.003(3) -0.025(3) 0.008(3)
N31 0.0274(19) 0.034(2) 0.0295(19) -0.0072(16) -0.0083(16) -0.0011(16)
N38 0.072(4) 0.058(3) 0.058(3) -0.003(3) -0.038(3) -0.008(3)
N41 0.035(2) 0.0197(17) 0.032(2) -0.0030(15) -0.0092(17) -0.0066(15)
N48 0.061(3) 0.033(2) 0.094(4) 0.004(3) -0.026(3) -0.016(2)
N51 0.0306(19) 0.0268(18) 0.0275(19) -0.0003(15) -0.0074(16) -0.0066(15)
N58 0.060(3) 0.056(3) 0.060(3) 0.005(2) -0.034(3) -0.016(2)
C2 0.039(3) 0.030(2) 0.031(2) -0.0056(19) -0.013(2) -0.0060(19)
C3 0.036(2) 0.029(2) 0.034(2) 0.0035(19) -0.013(2) -0.0084(19)
C4 0.034(2) 0.029(2) 0.034(2) -0.003(2) -0.005(2) -0.0091(19)
C5 0.034(2) 0.035(2) 0.033(2) -0.005(2) -0.012(2) -0.006(2)
C6 0.031(2) 0.032(2) 0.031(2) 0.0005(19) -0.0109(19) -0.0037(19)
C7 0.041(3) 0.030(2) 0.042(3) -0.001(2) -0.014(2) -0.010(2)
C12 0.060(4) 0.036(3) 0.064(4) 0.014(3) -0.037(3) -0.013(3)
C13 0.057(4) 0.044(3) 0.067(4) 0.002(3) -0.031(3) -0.019(3)
C14 0.043(3) 0.029(2) 0.035(3) -0.004(2) -0.004(2) -0.008(2)
C15 0.051(3) 0.034(3) 0.042(3) 0.002(2) -0.018(2) -0.005(2)
C16 0.047(3) 0.030(2) 0.039(3) -0.002(2) -0.015(2) -0.008(2)
C17 0.049(3) 0.032(3) 0.057(3) -0.004(3) -0.010(3) -0.008(2)
C22 0.032(2) 0.028(2) 0.035(2) -0.008(2) -0.007(2) -0.0041(18)
C23 0.034(2) 0.034(2) 0.038(3) -0.008(2) -0.012(2) -0.006(2)
C24 0.032(2) 0.039(3) 0.033(2) -0.007(2) -0.008(2) 0.001(2)
C25 0.042(3) 0.027(2) 0.038(3) -0.001(2) -0.009(2) -0.003(2)
C26 0.033(2) 0.028(2) 0.039(3) -0.004(2) -0.006(2) -0.0036(19)
C27 0.041(3) 0.049(3) 0.034(3) -0.008(2) -0.011(2) 0.001(2)
C32 0.036(3) 0.032(2) 0.042(3) -0.001(2) -0.015(2) -0.008(2)
C33 0.042(3) 0.034(2) 0.038(3) 0.004(2) -0.010(2) -0.008(2)
C34 0.031(2) 0.037(2) 0.031(2) -0.008(2) -0.007(2) 0.002(2)
C35 0.042(3) 0.036(3) 0.039(3) -0.011(2) -0.015(2) -0.004(2)
C36 0.037(3) 0.032(2) 0.037(3) -0.005(2) -0.011(2) -0.006(2)
C37 0.048(3) 0.043(3) 0.041(3) -0.002(2) -0.017(3) -0.005(2)
C42 0.037(3) 0.026(2) 0.034(2) 0.0003(19) -0.012(2) -0.0054(19)
C43 0.037(3) 0.024(2) 0.039(3) 0.0040(19) -0.014(2) -0.0054(19)
C44 0.034(2) 0.022(2) 0.039(3) -0.0003(19) -0.002(2) -0.0096(18)
C45 0.041(3) 0.031(2) 0.040(3) -0.002(2) -0.013(2) -0.012(2)
C46 0.041(3) 0.026(2) 0.032(2) 0.0012(19) -0.011(2) -0.0075(19)
C47 0.044(3) 0.029(3) 0.055(3) -0.001(2) -0.011(3) -0.009(2)
C52 0.036(2) 0.027(2) 0.035(2) 0.0010(19) -0.011(2) -0.0115(19)
C53 0.038(3) 0.030(2) 0.035(2) -0.001(2) -0.013(2) -0.0089(19)
C54 0.034(2) 0.037(2) 0.029(2) -0.001(2) -0.009(2) -0.007(2)
C55 0.036(3) 0.040(3) 0.036(3) -0.003(2) -0.008(2) -0.016(2)
C56 0.042(3) 0.026(2) 0.035(3) 0.001(2) -0.005(2) -0.011(2)
C57 0.045(3) 0.045(3) 0.044(3) -0.003(2) -0.020(3) -0.011(2)
C201 0.047(4) 0.063(4) 0.094(5) 0.009(4) 0.010(4) -0.001(3)

loop_
_atom_type_symbol
_atom_type_description
_atom_type_scat_dispersion_real
_atom_type_scat_dispersion_imag
_atom_type_scat_source
C C 0.0033 0.0016 'International Tables Vol C Tables 4.2.6.8 and 6.1.1.4'
H H 0.0000 0.0000 'International Tables Vol C Tables 4.2.6.8 and 6.1.1.4'
Cl Cl 0.1484 0.1585 'International Tables Vol C Tables 4.2.6.8 and 6.1.1.4'
F F 0.0171 0.0103 'International Tables Vol C Tables 4.2.6.8 and 6.1.1.4'
I I -0.4742 1.8119 'International Tables Vol C Tables 4.2.6.8 and 6.1.1.4'
N N 0.0061 0.0033 'International Tables Vol C Tables 4.2.6.8 and 6.1.1.4'
P P 0.1023 0.0942 'International Tables Vol C Tables 4.2.6.8 and 6.1.1.4'

loop_
_geom_angle_atom_site_label_1
_geom_angle_atom_site_label_2
_geom_angle_atom_site_label_3
_geom_angle
_geom_angle_site_symmetry_1
_geom_angle_site_symmetry_3
_geom_angle_publ_flag
N1 I1 N11 178.58(13) . . ?
N31 I2 N21 176.57(13) . . ?
N41 I3 N41 180.0 . 2_665 ?
N51 I4 N51 180.0 . 2_756 ?
F103 P101 F102 88.4(3) . . ?
F103 P101 F104 92.9(3) . . ?
F103 P101 F105 175.8(3) . . ?
F103 P101 F106 93.3(3) . . ?
F103 P101 F107 90.0(3) . . ?
F104 P101 F102 178.2(2) . . ?
F104 P101 F105 89.8(2) . . ?
F104 P101 F107 89.9(2) . . ?
F105 P101 F102 88.8(2) . . ?
F106 P101 F102 89.2(2) . . ?
F106 P101 F104 91.9(2) . . ?
F106 P101 F105 89.8(3) . . ?
F106 P101 F107 176.2(3) . . ?
F107 P101 F102 88.9(2) . . ?
F107 P101 F105 86.8(3) . . ?
F112 P111 F115 89.0(2) . . ?
F113 P111 F112 90.78(19) . . ?
F113 P111 F115 179.5(3) . . ?
F114 P111 F112 179.0(2) . . ?
F114 P111 F113 90.2(2) . . ?
F114 P111 F115 90.0(2) . . ?
F114 P111 F116 90.8(3) . . ?
F114 P111 F117 91.8(3) . . ?
F116 P111 F112 89.1(3) . . ?
F116 P111 F113 89.9(2) . . ?
F116 P111 F115 90.5(3) . . ?
F116 P111 F117 177.4(3) . . ?
F117 P111 F112 88.3(3) . . ?
F117 P111 F113 90.4(3) . . ?
F117 P111 F115 89.2(3) . . ?
F123 P121 F122 77.3(10) . . ?
F124 P121 F122 174.3(14) . . ?
F124 P121 F123 98.9(12) . . ?
F124 P121 F126 99.1(15) . . ?
F125 P121 F122 94.0(12) . . ?
F125 P121 F123 171.2(16) . . ?
F125 P121 F124 89.6(11) . . ?
F125 P121 F126 94.0(10) . . ?
F125 P121 F127 92.7(14) . . ?
F126 P121 F122 85.1(11) . . ?
F126 P121 F123 86.6(12) . . ?
F127 P121 F122 88.8(13) . . ?
F127 P121 F123 85.9(10) . . ?
F127 P121 F124 86.6(13) . . ?
F127 P121 F126 171.2(14) . . ?
F136 P131 F132 89.1(11) . . ?
F136 P131 F135 89.0(11) . . ?
F136 P131 F137 172.2(17) . . ?
F132 P131 F135 86.5(13) . . ?
F133 P131 F136 95.1(14) . . ?
F133 P131 F132 101.7(14) . . ?
F133 P131 F134 78.6(12) . . ?
F133 P131 F135 170.9(15) . . ?
F133 P131 F137 92.0(11) . . ?
F134 P131 F136 87.9(14) . . ?
F134 P131 F132 177.0(17) . . ?
F134 P131 F135 93.4(13) . . ?
F134 P131 F137 90.2(12) . . ?
F137 P131 F132 92.8(13) . . ?
F137 P131 F135 83.6(13) . . ?
C2 N1 I1 121.0(3) . . ?
C6 N1 I1 118.5(3) . . ?
C6 N1 C2 120.4(4) . . ?
C12 N11 I1 120.2(3) . . ?
C12 N11 C16 120.5(4) . . ?
C16 N11 I1 119.3(3) . . ?
C22 N21 I2 122.1(3) . . ?
C26 N21 I2 116.6(3) . . ?
C26 N21 C22 121.1(4) . . ?
C32 N31 I2 118.9(3) . . ?
C32 N31 C36 120.6(4) . . ?
C36 N31 I2 120.5(3) . . ?
C42 N41 I3 118.6(3) . . ?
C46 N41 I3 120.6(3) . . ?
C46 N41 C42 120.8(4) . . ?
C52 N51 I4 119.8(3) . . ?
C52 N51 C56 120.7(4) . . ?
C56 N51 I4 119.5(3) . . ?
N1 C2 H2 119.3 . . ?
N1 C2 C3 121.4(4) . . ?
C3 C2 H2 119.3 . . ?
C2 C3 H3 120.8 . . ?
C4 C3 C2 118.4(4) . . ?
C4 C3 H3 120.8 . . ?
C3 C4 C5 119.8(4) . . ?
C3 C4 C7 120.1(4) . . ?
C5 C4 C7 120.2(4) . . ?
C4 C5 H5 120.6 . . ?
C6 C5 C4 118.8(4) . . ?
C6 C5 H5 120.6 . . ?
N1 C6 C5 121.3(4) . . ?
N1 C6 H6 119.4 . . ?
C5 C6 H6 119.4 . . ?
N8 C7 C4 177.8(6) . . ?
N11 C12 H12 119.3 . . ?
N11 C12 C13 121.3(5) . . ?
C13 C12 H12 119.3 . . ?
C12 C13 H13 120.9 . . ?
C14 C13 C12 118.3(5) . . ?
C14 C13 H13 120.9 . . ?
C13 C14 C17 120.5(5) . . ?
C15 C14 C13 119.8(5) . . ?
C15 C14 C17 119.7(5) . . ?
C14 C15 H15 120.5 . . ?
C16 C15 C14 119.1(5) . . ?
C16 C15 H15 120.5 . . ?
N11 C16 C15 120.9(5) . . ?
N11 C16 H16 119.5 . . ?
C15 C16 H16 119.5 . . ?
N18 C17 C14 177.9(7) . . ?
N21 C22 H22 119.7 . . ?
N21 C22 C23 120.6(4) . . ?
C23 C22 H22 119.7 . . ?
C22 C23 H23 120.8 . . ?
C22 C23 C24 118.3(4) . . ?
C24 C23 H23 120.8 . . ?
C23 C24 C27 120.3(5) . . ?
C25 C24 C23 120.8(4) . . ?
C25 C24 C27 118.9(5) . . ?
C24 C25 H25 121.1 . . ?
C24 C25 C26 117.8(4) . . ?
C26 C25 H25 121.1 . . ?
N21 C26 C25 121.3(4) . . ?
N21 C26 H26 119.3 . . ?
C25 C26 H26 119.3 . . ?
N28 C27 C24 178.9(6) . . ?
N31 C32 H32 119.5 . . ?
N31 C32 C33 121.1(4) . . ?
C33 C32 H32 119.5 . . ?
C32 C33 H33 120.7 . . ?
C32 C33 C34 118.7(5) . . ?
C34 C33 H33 120.7 . . ?
C33 C34 C37 119.4(5) . . ?
C35 C34 C33 119.8(4) . . ?
C35 C34 C37 120.7(5) . . ?
C34 C35 H35 120.7 . . ?
C36 C35 C34 118.5(5) . . ?
C36 C35 H35 120.7 . . ?
N31 C36 C35 121.2(5) . . ?
N31 C36 H36 119.4 . . ?
C35 C36 H36 119.4 . . ?
N38 C37 C34 177.7(6) . . ?
N41 C42 H42 119.5 . . ?
N41 C42 C43 121.0(4) . . ?
C43 C42 H42 119.5 . . ?
C42 C43 H43 120.8 . . ?
C42 C43 C44 118.4(4) . . ?
C44 C43 H43 120.8 . . ?
C43 C44 C45 120.1(4) . . ?
C43 C44 C47 120.0(4) . . ?
C45 C44 C47 119.9(4) . . ?
C44 C45 H45 121.0 . . ?
C46 C45 C44 118.1(4) . . ?
C46 C45 H45 121.0 . . ?
N41 C46 C45 121.6(4) . . ?
N41 C46 H46 119.2 . . ?
C45 C46 H46 119.2 . . ?
N48 C47 C44 177.6(7) . . ?
N51 C52 H52 119.4 . . ?
N51 C52 C53 121.2(4) . . ?
C53 C52 H52 119.4 . . ?
C52 C53 H53 120.8 . . ?
C52 C53 C54 118.5(4) . . ?
C54 C53 H53 120.8 . . ?
C53 C54 C55 120.0(4) . . ?
C53 C54 C57 120.4(4) . . ?
C55 C54 C57 119.6(4) . . ?
C54 C55 H55 120.7 . . ?
C56 C55 C54 118.6(4) . . ?
C56 C55 H55 120.7 . . ?
N51 C56 C55 121.1(4) . . ?
N51 C56 H56 119.5 . . ?
C55 C56 H56 119.5 . . ?
N58 C57 C54 177.9(6) . . ?
Cl21 C201 H20A 109.1 . . ?
Cl21 C201 H20B 109.1 . . ?
Cl22 C201 Cl21 112.4(4) . . ?
Cl22 C201 H20A 109.1 . . ?
Cl22 C201 H20B 109.1 . . ?
H20A C201 H20B 107.8 . . ?

loop_
_geom_bond_atom_site_label_1
_geom_bond_atom_site_label_2
_geom_bond_distance
_geom_bond_site_symmetry_2
_geom_bond_publ_flag
I1 N1 2.244(4) . ?
I1 N11 2.274(4) . ?
I2 N21 2.284(4) . ?
I2 N31 2.241(4) . ?
I3 N41 2.254(3) . ?
I3 N41 2.254(3) 2_665 ?
I4 N51 2.259(3) . ?
I4 N51 2.259(3) 2_756 ?
Cl21 C201 1.758(7) . ?
Cl22 C201 1.744(7) . ?
P101 F102 1.600(4) . ?
P101 F103 1.542(4) . ?
P101 F104 1.582(3) . ?
P101 F105 1.599(4) . ?
P101 F106 1.567(4) . ?
P101 F107 1.589(4) . ?
P111 F112 1.583(4) . ?
P111 F113 1.581(3) . ?
P111 F114 1.566(4) . ?
P111 F115 1.597(4) . ?
P111 F116 1.568(5) . ?
P111 F117 1.576(6) . ?
P121 F122 1.63(2) . ?
P121 F123 1.614(19) . ?
P121 F124 1.61(3) . ?
P121 F125 1.495(19) . ?
P121 F126 1.61(2) . ?
P121 F127 1.57(2) . ?
F136 P131 1.58(2) . ?
P131 F132 1.59(2) . ?
P131 F133 1.52(2) . ?
P131 F134 1.57(3) . ?
P131 F135 1.63(2) . ?
P131 F137 1.59(2) . ?
N1 C2 1.338(5) . ?
N1 C6 1.338(6) . ?
N8 C7 1.134(6) . ?
N11 C12 1.331(6) . ?
N11 C16 1.337(6) . ?
N18 C17 1.142(7) . ?
N21 C22 1.342(6) . ?
N21 C26 1.334(6) . ?
N28 C27 1.136(6) . ?
N31 C32 1.337(6) . ?
N31 C36 1.343(6) . ?
N38 C37 1.134(6) . ?
N41 C42 1.351(5) . ?
N41 C46 1.332(6) . ?
N48 C47 1.137(6) . ?
N51 C52 1.341(5) . ?
N51 C56 1.346(6) . ?
N58 C57 1.141(6) . ?
C2 H2 0.9500 . ?
C2 C3 1.381(6) . ?
C3 H3 0.9500 . ?
C3 C4 1.377(6) . ?
C4 C5 1.392(6) . ?
C4 C7 1.445(6) . ?
C5 H5 0.9500 . ?
C5 C6 1.366(6) . ?
C6 H6 0.9500 . ?
C12 H12 0.9500 . ?
C12 C13 1.385(7) . ?
C13 H13 0.9500 . ?
C13 C14 1.379(7) . ?
C14 C15 1.376(7) . ?
C14 C17 1.446(7) . ?
C15 H15 0.9500 . ?
C15 C16 1.374(7) . ?
C16 H16 0.9500 . ?
C22 H22 0.9500 . ?
C22 C23 1.376(6) . ?
C23 H23 0.9500 . ?
C23 C24 1.390(7) . ?
C24 C25 1.375(7) . ?
C24 C27 1.452(6) . ?
C25 H25 0.9500 . ?
C25 C26 1.385(6) . ?
C26 H26 0.9500 . ?
C32 H32 0.9500 . ?
C32 C33 1.375(6) . ?
C33 H33 0.9500 . ?
C33 C34 1.387(7) . ?
C34 C35 1.385(7) . ?
C34 C37 1.447(6) . ?
C35 H35 0.9500 . ?
C35 C36 1.373(6) . ?
C36 H36 0.9500 . ?
C42 H42 0.9500 . ?
C42 C43 1.378(6) . ?
C43 H43 0.9500 . ?
C43 C44 1.384(6) . ?
C44 C45 1.401(6) . ?
C44 C47 1.447(6) . ?
C45 H45 0.9500 . ?
C45 C46 1.376(6) . ?
C46 H46 0.9500 . ?
C52 H52 0.9500 . ?
C52 C53 1.375(6) . ?
C53 H53 0.9500 . ?
C53 C54 1.387(6) . ?
C54 C55 1.391(7) . ?
C54 C57 1.449(6) . ?
C55 H55 0.9500 . ?
C55 C56 1.371(6) . ?
C56 H56 0.9500 . ?
C201 H20A 0.9900 . ?
C201 H20B 0.9900 . ?
